data_7000907
loop_
_publ_author_name
'Aragoni, M. Carla'
'Arca, Massimiliano'
'Crespo, Miriam'
'Devillanova, Francesco A.'
'Hursthouse, Michael B.'
'Huth, Susanne L.'
'Isaia, Francesco'
'Lippolis, Vito'
'Verani, Gaetano'

_publ_section_title
;
 Investigation on the reactivity of dithiophosphonato/dithiophosphato
 NiII complexes towards 2,4,6-tris-2-pyridyl-1,3,5-triazine:
 developments and new perspectives
;
_journal_issue 14
_journal_name_full 'Dalton Transactions'
_journal_page_first 2510
_journal_page_last 2520
_journal_paper_doi 10.1039/b819326f
_journal_year 2009
_chemical_formula_sum 'C26 H32 N6 Ni O4 P2 S4'
_chemical_formula_weight 741.47
_chemical_name_systematic
;
04slh048/88
;
_space_group_IT_number 14
_symmetry_cell_setting monoclinic
_symmetry_space_group_name_Hall '-P 2ybc'
_symmetry_space_group_name_H-M 'P 1 21/c 1'
_atom_sites_solution_hydrogens geom
_atom_sites_solution_primary direct
_atom_sites_solution_secondary difmap
_audit_creation_method SHELXL-97
_cell_angle_alpha 90.00
_cell_angle_beta 93.64(2)
_cell_angle_gamma 90.00
_cell_formula_units_Z 4
_cell_length_a 8.770(2)
_cell_length_b 13.0216(19)
_cell_length_c 29.654(8)
_cell_measurement_reflns_used 7142
_cell_measurement_temperature 120(2)
_cell_measurement_theta_max 27.48
_cell_measurement_theta_min 2.91
_cell_volume 3379.6(13)
_computing_cell_refinement 'DENZO (Otwinowski & Minor, 1997) & COLLECT (Hooft, R.W.W., 1998)'
_computing_data_collection 'COLLECT (Hooft, R.W.W., 1998)'
_computing_data_reduction 'DENZO (Otwinowski & Minor, 1997) & COLLECT (Hooft, R.W.W., 1998)'
_computing_structure_refinement 'SHELXL-97 (Sheldrick, 1997)'
_computing_structure_solution 'SHELXS-97 (Sheldrick, 1997)'
_diffrn_ambient_temperature 120(2)
_diffrn_detector_area_resol_mean 9.091
_diffrn_measured_fraction_theta_full 0.985
_diffrn_measured_fraction_theta_max 0.985
_diffrn_measurement_device_type 'Bruker-Nonius 95mm CCD camera on \k-goniostat'
_diffrn_measurement_method '\f & \w scans'
_diffrn_radiation_monochromator graphite
_diffrn_radiation_source 'Bruker-Nonius FR591 rotating anode'
_diffrn_radiation_type MoK\a
_diffrn_radiation_wavelength 0.71073
_diffrn_reflns_av_R_equivalents 0.0698
_diffrn_reflns_av_sigmaI/netI 0.0846
_diffrn_reflns_limit_h_max 11
_diffrn_reflns_limit_h_min -11
_diffrn_reflns_limit_k_max 16
_diffrn_reflns_limit_k_min -16
_diffrn_reflns_limit_l_max 38
_diffrn_reflns_limit_l_min -38
_diffrn_reflns_number 27618
_diffrn_reflns_theta_full 27.50
_diffrn_reflns_theta_max 27.50
_diffrn_reflns_theta_min 2.92
_exptl_absorpt_coefficient_mu 0.957
_exptl_absorpt_correction_T_max 0.9811
_exptl_absorpt_correction_T_min 0.7008
_exptl_absorpt_correction_type multi-scan
_exptl_absorpt_process_details 'SADABS V2.10 (Sheldrick, G.M., 2003)'
_exptl_crystal_colour 'dark brown'
_exptl_crystal_density_diffrn 1.457
_exptl_crystal_density_method 'not measured'
_exptl_crystal_description 'cut lath'
_exptl_crystal_F_000 1536
_exptl_crystal_size_max 0.40
_exptl_crystal_size_mid 0.04
_exptl_crystal_size_min 0.02
_refine_diff_density_max 0.847
_refine_diff_density_min -1.030
_refine_diff_density_rms 0.172
_refine_ls_extinction_method none
_refine_ls_goodness_of_fit_ref 1.029
_refine_ls_hydrogen_treatment constr
_refine_ls_matrix_type full
_refine_ls_number_parameters 392
_refine_ls_number_reflns 7649
_refine_ls_number_restraints 0
_refine_ls_restrained_S_all 1.029
_refine_ls_R_factor_all 0.0941
_refine_ls_R_factor_gt 0.0522
_refine_ls_shift/su_max 0.003
_refine_ls_shift/su_mean 0.000
_refine_ls_structure_factor_coef Fsqd
_refine_ls_weighting_details 'calc w=1/[\s^2^(Fo^2^)+(0.0954P)^2^+0.0000P] where P=(Fo^2^+2Fc^2^)/3'
_refine_ls_weighting_scheme calc
_refine_ls_wR_factor_gt 0.1312
_refine_ls_wR_factor_ref 0.1618
_reflns_number_gt 5272
_reflns_number_total 7649
_reflns_threshold_expression >2sigma(I)
_cod_data_source_file b819326f.txt
_cod_data_source_block 04slh048
_cod_depositor_comments
;
The following automatic conversions were performed:
'_symmetry_cell_setting' value 'Monoclinic' changed to 'monoclinic'
according to '/home/saulius/struct/CIF-dictionaries/cif_core.dic'
dictionary named 'cif_core.dic' version 2.4.1 from 2010-06-29.

Automatic conversion script
Id: cif_fix_enum 1527 2010-12-29 10:47:43Z saulius 
;
_cod_original_cell_volume 3379.7(13)
_cod_original_sg_symbol_H-M P2(1)/c
_cod_database_code 7000907

loop_
_symmetry_equiv_pos_as_xyz
'x, y, z'
'-x, y+1/2, -z+1/2'
'-x, -y, -z'
'x, -y-1/2, z-1/2'

loop_
_atom_site_label
_atom_site_type_symbol
_atom_site_fract_x
_atom_site_fract_y
_atom_site_fract_z
_atom_site_U_iso_or_equiv
_atom_site_adp_type
_atom_site_occupancy
_atom_site_symmetry_multiplicity
_atom_site_calc_flag
_atom_site_refinement_flags
_atom_site_disorder_assembly
_atom_site_disorder_group
C1 C 0.7071(5) 0.7187(3) 0.89069(13) 0.0236(9) Uani 1 1 d . . .
H1A H 0.6909 0.6465 0.8811 0.028 Uiso 1 1 calc R . .
H1B H 0.7796 0.7192 0.9177 0.028 Uiso 1 1 calc R . .
C2 C 0.7721(6) 0.7785(4) 0.85355(16) 0.0365(12) Uani 1 1 d . . .
H2A H 0.7004 0.7773 0.8268 0.055 Uiso 1 1 calc R . .
H2B H 0.8694 0.7478 0.8461 0.055 Uiso 1 1 calc R . .
H2C H 0.7893 0.8496 0.8634 0.055 Uiso 1 1 calc R . .
C3 C 0.2948(5) 0.8988(3) 0.93221(15) 0.0259(10) Uani 1 1 d . . .
H3A H 0.3043 0.9085 0.8994 0.031 Uiso 1 1 calc R . .
H3B H 0.3590 0.9507 0.9488 0.031 Uiso 1 1 calc R . .
C4 C 0.1307(6) 0.9089(4) 0.9436(2) 0.0478(15) Uani 1 1 d . . .
H4A H 0.0688 0.8570 0.9270 0.072 Uiso 1 1 calc R . .
H4B H 0.0930 0.9775 0.9351 0.072 Uiso 1 1 calc R . .
H4C H 0.1233 0.8988 0.9761 0.072 Uiso 1 1 calc R . .
C5 C 0.7612(5) 0.6483(3) 1.21675(13) 0.0274(10) Uani 1 1 d . . .
H5A H 0.6668 0.6078 1.2198 0.033 Uiso 1 1 calc R . .
H5B H 0.7641 0.7040 1.2395 0.033 Uiso 1 1 calc R . .
C6 C 0.8987(6) 0.5804(4) 1.22454(16) 0.0358(11) Uani 1 1 d . . .
H6A H 0.8976 0.5275 1.2010 0.054 Uiso 1 1 calc R . .
H6B H 0.8965 0.5477 1.2542 0.054 Uiso 1 1 calc R . .
H6C H 0.9917 0.6218 1.2234 0.054 Uiso 1 1 calc R . .
C7 C 0.5379(5) 0.9436(3) 1.16712(14) 0.0220(9) Uani 1 1 d . . .
H7A H 0.5088 0.9533 1.1346 0.026 Uiso 1 1 calc R . .
H7B H 0.6204 0.9929 1.1760 0.026 Uiso 1 1 calc R . .
C8 C 0.4007(5) 0.9629(3) 1.19476(15) 0.0301(10) Uani 1 1 d . . .
H8A H 0.3230 0.9101 1.1878 0.045 Uiso 1 1 calc R . .
H8B H 0.3578 1.0308 1.1873 0.045 Uiso 1 1 calc R . .
H8C H 0.4326 0.9602 1.2270 0.045 Uiso 1 1 calc R . .
C9 C 0.5434(4) 0.5769(3) 1.11156(12) 0.0143(8) Uani 1 1 d . . .
C10 C 0.6689(5) 0.4356(3) 1.13820(12) 0.0162(8) Uani 1 1 d . . .
C11 C 0.7778(4) 0.5354(3) 1.08742(12) 0.0146(8) Uani 1 1 d . . .
C12 C 0.9034(4) 0.5706(3) 1.05970(12) 0.0148(8) Uani 1 1 d . . .
C13 C 1.0445(4) 0.5232(3) 1.06107(12) 0.0175(8) Uani 1 1 d . . .
H13 H 1.0656 0.4650 1.0798 0.021 Uiso 1 1 calc R . .
C14 C 1.1550(5) 0.5630(3) 1.03429(13) 0.0190(8) Uani 1 1 d . . .
H14 H 1.2532 0.5322 1.0341 0.023 Uiso 1 1 calc R . .
C15 C 1.1194(5) 0.6481(3) 1.00805(12) 0.0182(8) Uani 1 1 d . . .
H15 H 1.1928 0.6765 0.9894 0.022 Uiso 1 1 calc R . .
C16 C 0.9750(5) 0.6921(3) 1.00917(12) 0.0170(8) Uani 1 1 d . . .
H16 H 0.9520 0.7511 0.9912 0.020 Uiso 1 1 calc R . .
C17 C 0.4209(4) 0.6548(3) 1.10925(12) 0.0145(8) Uani 1 1 d . . .
C18 C 0.2988(4) 0.6510(3) 1.13596(13) 0.0180(8) Uani 1 1 d . . .
H18 H 0.2875 0.5959 1.1565 0.022 Uiso 1 1 calc R . .
C20 C 0.2133(5) 0.8090(3) 1.10152(13) 0.0224(9) Uani 1 1 d . . .
H20 H 0.1418 0.8638 1.0983 0.027 Uiso 1 1 calc R . .
C21 C 0.3387(5) 0.8071(3) 1.07592(13) 0.0183(8) Uani 1 1 d . . .
H21 H 0.3517 0.8610 1.0549 0.022 Uiso 1 1 calc R . .
C22 C 0.6792(4) 0.3444(3) 1.16828(12) 0.0166(8) Uani 1 1 d . . .
C23 C 0.7898(5) 0.2706(3) 1.16293(14) 0.0246(9) Uani 1 1 d . . .
H23 H 0.8597 0.2771 1.1399 0.030 Uiso 1 1 calc R . .
C24 C 0.7966(5) 0.1869(3) 1.19180(15) 0.0303(10) Uani 1 1 d . . .
H24 H 0.8698 0.1342 1.1885 0.036 Uiso 1 1 calc R . .
C25 C 0.6961(5) 0.1813(3) 1.22523(14) 0.0253(10) Uani 1 1 d . . .
H25 H 0.6995 0.1253 1.2458 0.030 Uiso 1 1 calc R . .
C26 C 0.5896(5) 0.2588(3) 1.22835(14) 0.0270(10) Uani 1 1 d . . .
H26 H 0.5208 0.2546 1.2518 0.032 Uiso 1 1 calc R . .
C190 C 0.1919(5) 0.7302(3) 1.13216(14) 0.0240(9) Uani 1 1 d . . .
H190 H 0.1060 0.7303 1.1501 0.029 Uiso 1 1 calc R . .
N1 N 0.6564(4) 0.5974(2) 1.08474(10) 0.0140(7) Uani 1 1 d . . .
N2 N 0.5441(4) 0.4962(2) 1.13906(10) 0.0173(7) Uani 1 1 d . . .
N3 N 0.7906(4) 0.4531(2) 1.11347(10) 0.0165(7) Uani 1 1 d . . .
N4 N 0.8678(4) 0.6546(2) 1.03454(10) 0.0148(7) Uani 1 1 d . . .
N5 N 0.4429(4) 0.7321(2) 1.07946(10) 0.0153(7) Uani 1 1 d . . .
N6 N 0.5777(4) 0.3394(2) 1.20040(11) 0.0215(8) Uani 1 1 d . . .
O1 O 0.5636(3) 0.7635(2) 0.90176(9) 0.0188(6) Uani 1 1 d . . .
O2 O 0.3417(3) 0.79494(19) 0.94597(9) 0.0184(6) Uani 1 1 d . . .
O3 O 0.7614(3) 0.6919(2) 1.17138(8) 0.0211(6) Uani 1 1 d . . .
O4 O 0.5912(3) 0.8392(2) 1.17519(9) 0.0196(6) Uani 1 1 d . . .
P1 P 0.51531(12) 0.76160(7) 0.95271(3) 0.0154(2) Uani 1 1 d . . .
P2 P 0.76319(12) 0.81294(8) 1.16379(3) 0.0169(2) Uani 1 1 d . . .
S1 S 0.52114(11) 0.62262(7) 0.97972(3) 0.0166(2) Uani 1 1 d . . .
S2 S 0.64034(12) 0.85893(7) 0.99144(3) 0.0191(2) Uani 1 1 d . . .
S3 S 0.79094(12) 0.83568(7) 1.09839(3) 0.0177(2) Uani 1 1 d . . .
S4 S 0.91175(13) 0.88457(9) 1.20447(4) 0.0275(3) Uani 1 1 d . . .
Ni1 Ni 0.65081(6) 0.72103(3) 1.046360(15) 0.01364(14) Uani 1 1 d . . .

loop_
_atom_site_aniso_label
_atom_site_aniso_U_11
_atom_site_aniso_U_22
_atom_site_aniso_U_33
_atom_site_aniso_U_23
_atom_site_aniso_U_13
_atom_site_aniso_U_12
C1 0.020(2) 0.031(2) 0.0196(19) 0.0007(17) 0.0052(17) 0.0087(19)
C2 0.025(3) 0.052(3) 0.033(2) 0.010(2) 0.007(2) -0.002(2)
C3 0.024(2) 0.020(2) 0.033(2) 0.0102(18) -0.0003(19) 0.0026(18)
C4 0.025(3) 0.028(3) 0.092(4) 0.026(3) 0.014(3) 0.006(2)
C5 0.039(3) 0.025(2) 0.0175(19) 0.0070(17) -0.0009(19) 0.004(2)
C6 0.038(3) 0.037(3) 0.031(2) 0.005(2) -0.009(2) 0.008(2)
C7 0.023(2) 0.0159(19) 0.026(2) -0.0018(16) 0.0012(18) 0.0060(17)
C8 0.029(3) 0.030(2) 0.032(2) -0.0012(19) 0.008(2) 0.009(2)
C9 0.0113(19) 0.0185(18) 0.0131(17) -0.0030(14) 0.0000(15) -0.0016(16)
C10 0.017(2) 0.0167(18) 0.0146(17) -0.0023(14) 0.0000(16) 0.0005(16)
C11 0.013(2) 0.0150(18) 0.0150(17) -0.0032(14) -0.0027(15) 0.0018(15)
C12 0.014(2) 0.0164(18) 0.0132(17) -0.0035(14) -0.0016(15) -0.0014(16)
C13 0.016(2) 0.0175(19) 0.0184(18) -0.0038(15) -0.0048(16) 0.0058(16)
C14 0.013(2) 0.024(2) 0.0213(19) -0.0079(16) 0.0037(16) -0.0007(17)
C15 0.016(2) 0.023(2) 0.0166(18) -0.0036(15) 0.0033(16) -0.0038(17)
C16 0.016(2) 0.0138(18) 0.0209(19) 0.0005(15) 0.0001(16) -0.0061(16)
C17 0.0110(19) 0.0166(18) 0.0157(17) -0.0043(14) -0.0013(15) 0.0003(15)
C18 0.014(2) 0.0211(19) 0.0192(19) -0.0008(15) 0.0021(16) 0.0000(16)
C20 0.019(2) 0.023(2) 0.025(2) -0.0053(17) -0.0021(18) 0.0088(18)
C21 0.017(2) 0.0169(19) 0.0211(19) -0.0006(15) 0.0005(17) 0.0046(16)
C22 0.015(2) 0.0171(19) 0.0177(18) -0.0005(15) -0.0035(16) -0.0022(16)
C23 0.026(2) 0.021(2) 0.026(2) 0.0039(17) 0.0005(19) 0.0021(18)
C24 0.030(3) 0.025(2) 0.035(2) 0.0088(19) -0.004(2) 0.007(2)
C25 0.032(3) 0.018(2) 0.025(2) 0.0060(17) -0.0049(19) -0.0054(19)
C26 0.032(3) 0.025(2) 0.024(2) 0.0055(17) 0.0044(19) -0.003(2)
C190 0.018(2) 0.027(2) 0.027(2) -0.0056(17) 0.0040(18) 0.0037(18)
N1 0.0140(17) 0.0132(15) 0.0148(14) -0.0013(12) 0.0006(13) 0.0013(13)
N2 0.0198(19) 0.0173(16) 0.0146(15) 0.0021(13) -0.0002(14) -0.0030(14)
N3 0.0175(18) 0.0146(16) 0.0174(15) -0.0005(12) 0.0008(14) -0.0023(13)
N4 0.0160(17) 0.0154(15) 0.0128(14) -0.0026(12) -0.0014(13) -0.0014(13)
N5 0.0110(16) 0.0182(16) 0.0166(15) -0.0019(12) -0.0003(13) 0.0010(13)
N6 0.025(2) 0.0217(17) 0.0188(16) 0.0049(14) 0.0053(15) -0.0004(15)
O1 0.0164(15) 0.0242(14) 0.0159(13) 0.0028(11) 0.0020(11) 0.0026(12)
O2 0.0157(15) 0.0155(13) 0.0238(14) 0.0057(11) -0.0009(12) 0.0000(11)
O3 0.0281(17) 0.0188(14) 0.0160(13) 0.0006(11) -0.0035(12) 0.0034(13)
O4 0.0173(15) 0.0208(14) 0.0211(14) -0.0009(11) 0.0049(12) 0.0027(12)
P1 0.0162(5) 0.0150(5) 0.0148(5) 0.0021(4) -0.0006(4) 0.0002(4)
P2 0.0174(6) 0.0170(5) 0.0160(5) -0.0026(4) -0.0007(4) 0.0007(4)
S1 0.0181(5) 0.0133(4) 0.0180(4) 0.0003(3) -0.0008(4) 0.0005(4)
S2 0.0232(6) 0.0153(5) 0.0183(5) 0.0020(4) -0.0030(4) -0.0036(4)
S3 0.0195(5) 0.0173(5) 0.0164(4) -0.0018(4) 0.0014(4) -0.0023(4)
S4 0.0233(6) 0.0340(6) 0.0246(5) -0.0135(5) -0.0031(5) -0.0027(5)
Ni1 0.0135(3) 0.0135(2) 0.0139(2) 0.00091(18) 0.00070(19) 0.0006(2)

loop_
_atom_type_symbol
_atom_type_description
_atom_type_scat_dispersion_real
_atom_type_scat_dispersion_imag
_atom_type_scat_source
C C 0.0033 0.0016 'International Tables Vol C Tables 4.2.6.8 and 6.1.1.4'
H H 0.0000 0.0000 'International Tables Vol C Tables 4.2.6.8 and 6.1.1.4'
N N 0.0061 0.0033 'International Tables Vol C Tables 4.2.6.8 and 6.1.1.4'
O O 0.0106 0.0060 'International Tables Vol C Tables 4.2.6.8 and 6.1.1.4'
P P 0.1023 0.0942 'International Tables Vol C Tables 4.2.6.8 and 6.1.1.4'
S S 0.1246 0.1234 'International Tables Vol C Tables 4.2.6.8 and 6.1.1.4'
Ni Ni 0.3393 1.1124 'International Tables Vol C Tables 4.2.6.8 and 6.1.1.4'

loop_
_geom_angle_atom_site_label_1
_geom_angle_atom_site_label_2
_geom_angle_atom_site_label_3
_geom_angle
_geom_angle_site_symmetry_1
_geom_angle_site_symmetry_3
_geom_angle_publ_flag
O1 C1 C2 109.7(4) . . ?
O1 C1 H1A 109.7 . . ?
C2 C1 H1A 109.7 . . ?
O1 C1 H1B 109.7 . . ?
C2 C1 H1B 109.7 . . ?
H1A C1 H1B 108.2 . . ?
C1 C2 H2A 109.5 . . ?
C1 C2 H2B 109.5 . . ?
H2A C2 H2B 109.5 . . ?
C1 C2 H2C 109.5 . . ?
H2A C2 H2C 109.5 . . ?
H2B C2 H2C 109.5 . . ?
O2 C3 C4 105.9(3) . . ?
O2 C3 H3A 110.6 . . ?
C4 C3 H3A 110.6 . . ?
O2 C3 H3B 110.6 . . ?
C4 C3 H3B 110.6 . . ?
H3A C3 H3B 108.7 . . ?
C3 C4 H4A 109.5 . . ?
C3 C4 H4B 109.5 . . ?
H4A C4 H4B 109.5 . . ?
C3 C4 H4C 109.5 . . ?
H4A C4 H4C 109.5 . . ?
H4B C4 H4C 109.5 . . ?
O3 C5 C6 108.8(4) . . ?
O3 C5 H5A 109.9 . . ?
C6 C5 H5A 109.9 . . ?
O3 C5 H5B 109.9 . . ?
C6 C5 H5B 109.9 . . ?
H5A C5 H5B 108.3 . . ?
C5 C6 H6A 109.5 . . ?
C5 C6 H6B 109.5 . . ?
H6A C6 H6B 109.5 . . ?
C5 C6 H6C 109.5 . . ?
H6A C6 H6C 109.5 . . ?
H6B C6 H6C 109.5 . . ?
O4 C7 C8 108.9(3) . . ?
O4 C7 H7A 109.9 . . ?
C8 C7 H7A 109.9 . . ?
O4 C7 H7B 109.9 . . ?
C8 C7 H7B 109.9 . . ?
H7A C7 H7B 108.3 . . ?
C7 C8 H8A 109.5 . . ?
C7 C8 H8B 109.5 . . ?
H8A C8 H8B 109.5 . . ?
C7 C8 H8C 109.5 . . ?
H8A C8 H8C 109.5 . . ?
H8B C8 H8C 109.5 . . ?
N2 C9 N1 123.2(3) . . ?
N2 C9 C17 123.1(3) . . ?
N1 C9 C17 113.6(3) . . ?
N2 C10 N3 125.5(3) . . ?
N2 C10 C22 118.3(3) . . ?
N3 C10 C22 116.2(3) . . ?
N3 C11 N1 124.3(4) . . ?
N3 C11 C12 122.2(3) . . ?
N1 C11 C12 113.4(3) . . ?
N4 C12 C13 123.6(4) . . ?
N4 C12 C11 113.6(3) . . ?
C13 C12 C11 122.7(3) . . ?
C12 C13 C14 118.1(4) . . ?
C12 C13 H13 120.9 . . ?
C14 C13 H13 120.9 . . ?
C15 C14 C13 118.8(4) . . ?
C15 C14 H14 120.6 . . ?
C13 C14 H14 120.6 . . ?
C14 C15 C16 119.4(4) . . ?
C14 C15 H15 120.3 . . ?
C16 C15 H15 120.3 . . ?
N4 C16 C15 122.5(4) . . ?
N4 C16 H16 118.7 . . ?
C15 C16 H16 118.7 . . ?
N5 C17 C18 123.3(3) . . ?
N5 C17 C9 113.9(3) . . ?
C18 C17 C9 122.7(3) . . ?
C17 C18 C190 118.2(4) . . ?
C17 C18 H18 120.9 . . ?
C190 C18 H18 120.9 . . ?
C21 C20 C190 119.5(4) . . ?
C21 C20 H20 120.3 . . ?
C190 C20 H20 120.3 . . ?
N5 C21 C20 122.5(4) . . ?
N5 C21 H21 118.7 . . ?
C20 C21 H21 118.7 . . ?
N6 C22 C23 123.2(4) . . ?
N6 C22 C10 116.5(3) . . ?
C23 C22 C10 120.3(4) . . ?
C22 C23 C24 118.6(4) . . ?
C22 C23 H23 120.7 . . ?
C24 C23 H23 120.7 . . ?
C25 C24 C23 119.0(4) . . ?
C25 C24 H24 120.5 . . ?
C23 C24 H24 120.5 . . ?
C24 C25 C26 118.5(4) . . ?
C24 C25 H25 120.7 . . ?
C26 C25 H25 120.7 . . ?
N6 C26 C25 123.9(4) . . ?
N6 C26 H26 118.0 . . ?
C25 C26 H26 118.0 . . ?
C20 C190 C18 118.7(4) . . ?
C20 C190 H190 120.6 . . ?
C18 C190 H190 120.6 . . ?
C11 N1 C9 117.6(3) . . ?
C11 N1 Ni1 121.3(3) . . ?
C9 N1 Ni1 121.0(3) . . ?
C9 N2 C10 114.9(3) . . ?
C11 N3 C10 114.4(3) . . ?
C16 N4 C12 117.5(3) . . ?
C16 N4 Ni1 127.6(3) . . ?
C12 N4 Ni1 114.5(3) . . ?
C21 N5 C17 117.8(3) . . ?
C21 N5 Ni1 127.9(3) . . ?
C17 N5 Ni1 114.2(2) . . ?
C26 N6 C22 116.6(4) . . ?
C1 O1 P1 119.8(2) . . ?
C3 O2 P1 122.6(2) . . ?
C5 O3 P2 121.1(2) . . ?
C7 O4 P2 117.5(2) . . ?
O2 P1 O1 100.80(15) . . ?
O2 P1 S1 107.56(11) . . ?
O1 P1 S1 113.32(11) . . ?
O2 P1 S2 112.83(11) . . ?
O1 P1 S2 111.52(12) . . ?
S1 P1 S2 110.45(6) . . ?
O3 P2 O4 99.41(16) . . ?
O3 P2 S4 113.40(11) . . ?
O4 P2 S4 111.53(11) . . ?
O3 P2 S3 106.72(11) . . ?
O4 P2 S3 110.38(11) . . ?
S4 P2 S3 114.32(7) . . ?
P1 S1 Ni1 81.57(4) . . ?
P1 S2 Ni1 84.95(5) . . ?
P2 S3 Ni1 116.08(6) . . ?
N1 Ni1 N5 77.29(13) . . ?
N1 Ni1 N4 76.95(13) . . ?
N5 Ni1 N4 154.06(12) . . ?
N1 Ni1 S2 173.04(9) . . ?
N5 Ni1 S2 105.22(9) . . ?
N4 Ni1 S2 100.71(9) . . ?
N1 Ni1 S3 98.19(9) . . ?
N5 Ni1 S3 94.53(9) . . ?
N4 Ni1 S3 86.17(9) . . ?
S2 Ni1 S3 88.13(4) . . ?
N1 Ni1 S1 91.74(9) . . ?
N5 Ni1 S1 92.20(9) . . ?
N4 Ni1 S1 91.56(8) . . ?
S2 Ni1 S1 81.73(4) . . ?
S3 Ni1 S1 169.02(4) . . ?

loop_
_geom_bond_atom_site_label_1
_geom_bond_atom_site_label_2
_geom_bond_distance
_geom_bond_site_symmetry_2
_geom_bond_publ_flag
C1 O1 1.443(5) . ?
C1 C2 1.491(6) . ?
C1 H1A 0.9900 . ?
C1 H1B 0.9900 . ?
C2 H2A 0.9800 . ?
C2 H2B 0.9800 . ?
C2 H2C 0.9800 . ?
C3 O2 1.465(5) . ?
C3 C4 1.505(7) . ?
C3 H3A 0.9900 . ?
C3 H3B 0.9900 . ?
C4 H4A 0.9800 . ?
C4 H4B 0.9800 . ?
C4 H4C 0.9800 . ?
C5 O3 1.461(5) . ?
C5 C6 1.501(6) . ?
C5 H5A 0.9900 . ?
C5 H5B 0.9900 . ?
C6 H6A 0.9800 . ?
C6 H6B 0.9800 . ?
C6 H6C 0.9800 . ?
C7 O4 1.452(4) . ?
C7 C8 1.519(6) . ?
C7 H7A 0.9900 . ?
C7 H7B 0.9900 . ?
C8 H8A 0.9800 . ?
C8 H8B 0.9800 . ?
C8 H8C 0.9800 . ?
C9 N2 1.330(5) . ?
C9 N1 1.337(5) . ?
C9 C17 1.476(5) . ?
C10 N2 1.351(5) . ?
C10 N3 1.352(5) . ?
C10 C22 1.485(5) . ?
C11 N3 1.322(5) . ?
C11 N1 1.334(5) . ?
C11 C12 1.488(5) . ?
C12 N4 1.350(5) . ?
C12 C13 1.382(5) . ?
C13 C14 1.392(6) . ?
C13 H13 0.9500 . ?
C14 C15 1.378(6) . ?
C14 H14 0.9500 . ?
C15 C16 1.393(6) . ?
C15 H15 0.9500 . ?
C16 N4 1.334(5) . ?
C16 H16 0.9500 . ?
C17 N5 1.362(5) . ?
C17 C18 1.373(5) . ?
C18 C190 1.394(6) . ?
C18 H18 0.9500 . ?
C20 C21 1.376(6) . ?
C20 C190 1.392(6) . ?
C20 H20 0.9500 . ?
C21 N5 1.337(5) . ?
C21 H21 0.9500 . ?
C22 N6 1.346(5) . ?
C22 C23 1.382(6) . ?
C23 C24 1.384(6) . ?
C23 H23 0.9500 . ?
C24 C25 1.370(7) . ?
C24 H24 0.9500 . ?
C25 C26 1.382(6) . ?
C25 H25 0.9500 . ?
C26 N6 1.337(5) . ?
C26 H26 0.9500 . ?
C190 H190 0.9500 . ?
N1 Ni1 1.970(3) . ?
N4 Ni1 2.139(3) . ?
N5 Ni1 2.130(3) . ?
O1 P1 1.595(3) . ?
O2 P1 1.583(3) . ?
O3 P2 1.592(3) . ?
O4 P2 1.603(3) . ?
P1 S1 1.9785(13) . ?
P1 S2 1.9919(14) . ?
P2 S4 1.9553(15) . ?
P2 S3 1.9920(14) . ?
S1 Ni1 2.5602(11) . ?
S2 Ni1 2.4219(11) . ?
S3 Ni1 2.4246(11) . ?
